data_4000232
_journal_name_full 'Chemistry of Materials'
_journal_paper_doi 10.1021/cm020772p
_journal_year 2003
_chemical_formula_sum 'C H7 F Fe N O5 S'
_chemical_formula_weight 219.99
_space_group_IT_number 2
_symmetry_cell_setting triclinic
_symmetry_space_group_name_Hall '-P 1'
_symmetry_space_group_name_H-M 'P -1'
_atom_sites_solution_hydrogens geom
_atom_sites_solution_primary direct
_atom_sites_solution_secondary difmap
_cell_angle_alpha 72.388(2)
_cell_angle_beta 85.257(2)
_cell_angle_gamma 71.025(2)
_cell_formula_units_Z 2
_cell_length_a 5.0904(6)
_cell_length_b 7.3687(9)
_cell_length_c 9.1698(11)
_cell_measurement_reflns_used 1292
_cell_measurement_temperature 293(2)
_cell_measurement_theta_max 23.00
_cell_measurement_theta_min 2.00
_cell_volume 309.97(6)
_diffrn_ambient_temperature 293(2)
_diffrn_measurement_device 'Siemens CCD-diffractometer'
_diffrn_measurement_method \W
_diffrn_radiation_monochromator graphite
_diffrn_radiation_source 'fine-focus sealed tube'
_diffrn_radiation_type MoK\a
_diffrn_radiation_wavelength 0.71073
_diffrn_reflns_av_R_equivalents 0.0328
_diffrn_reflns_av_sigmaI/netI 0.0583
_diffrn_reflns_limit_h_max 5
_diffrn_reflns_limit_h_min -5
_diffrn_reflns_limit_k_max 7
_diffrn_reflns_limit_k_min -8
_diffrn_reflns_limit_l_max 10
_diffrn_reflns_limit_l_min -9
_diffrn_reflns_number 1337
_diffrn_reflns_theta_max 23.29
_diffrn_reflns_theta_min 2.33
_diffrn_standards_decay_% ?
_diffrn_standards_interval_count ?
_diffrn_standards_interval_time ?
_diffrn_standards_number ?
_exptl_absorpt_coefficient_mu 2.756
_exptl_absorpt_correction_T_max 1.000000
_exptl_absorpt_correction_T_min 0.330274
_exptl_absorpt_correction_type SADABS
_exptl_crystal_colour 'Pale Yellow'
_exptl_crystal_density_diffrn 2.357
_exptl_crystal_density_meas ?
_exptl_crystal_density_method ?
_exptl_crystal_description Cubic
_exptl_crystal_F_000 222
_exptl_crystal_size_max 0.24
_exptl_crystal_size_mid 0.24
_exptl_crystal_size_min 0.24
_refine_ls_extinction_coef 2.2313(1169)
_refine_ls_extinction_expression Fc^*^=kFc[1+0.001xFc^2^\l^3^/sin(2\q)]^-1/4^
_refine_ls_extinction_method SHELXL
_refine_ls_goodness_of_fit_all 1.072
_refine_ls_goodness_of_fit_obs 1.110
_refine_ls_hydrogen_treatment ?
_refine_ls_matrix_type full
_refine_ls_number_parameters 123
_refine_ls_number_reflns 886
_refine_ls_number_restraints 0
_refine_ls_restrained_S_all 1.072
_refine_ls_restrained_S_obs 1.110
_refine_ls_R_factor_all 0.0516
_refine_ls_R_factor_obs 0.0508
_refine_ls_shift/esd_max 0.001
_refine_ls_shift/esd_mean 0.000
_refine_ls_structure_factor_coef Fsqd
_refine_ls_weighting_details 'w=1/[\s^2^(Fo^2^)+(0.0957P)^2^+0.0000P] where P=(Fo^2^+2Fc^2^)/3'
_refine_ls_weighting_scheme calc
_refine_ls_wR_factor_all 0.1243
_refine_ls_wR_factor_obs 0.1236
_reflns_number_observed 826
_reflns_number_total 886
_reflns_observed_criterion >2sigma(I)
_cod_depositor_comments
;
The following automatic conversions were performed:
'_symmetry_cell_setting' value 'Triclinic' changed to 'triclinic'
according to '/home/saulius/struct/CIF-dictionaries/cif_core.dic'
dictionary named 'cif_core.dic' version 2.4.1 from 2010-06-29.

Automatic conversion script
Id: cif_fix_enum 1527 2010-12-29 10:47:43Z saulius 

The following automatic conversions were performed:

'_refine_ls_weighting_scheme' value 'calc
w=1/[\s^2^(Fo^2^)+(0.0957P)^2^+0.0000P] where P=(Fo^2^+2Fc^2^)/3' was
changed to 'calc'. New tag '_refine_ls_weighting_details' was
created. The value of the new tag was set to
'w=1/[\s^2^(Fo^2^)+(0.0957P)^2^+0.0000P] where P=(Fo^2^+2Fc^2^)/3'.

Automatic conversion script
Id: cif_fix_values 3143 2015-03-26 13:38:13Z robertas 
;
_cod_original_sg_symbol_H-M P-1
_cod_database_code 4000232

loop_
_symmetry_equiv_pos_as_xyz
'x, y, z'
'-x, -y, -z'

loop_
_atom_site_aniso_label
_atom_site_aniso_U_11
_atom_site_aniso_U_22
_atom_site_aniso_U_33
_atom_site_aniso_U_23
_atom_site_aniso_U_13
_atom_site_aniso_U_12
Fe1 0.0132(7) 0.0117(7) 0.0114(7) -0.0026(4) 0.0004(4) -0.0056(5)
Fe2 0.0152(7) 0.0119(7) 0.0119(7) -0.0025(4) 0.0022(4) -0.0065(4)
S1 0.0129(8) 0.0138(8) 0.0090(8) -0.0018(5) 0.0007(5) -0.0045(5)
F1 0.031(2) 0.0159(14) 0.0178(14) -0.0061(11) 0.0060(11) -0.0130(11)
O1 0.020(2) 0.022(2) 0.024(2) -0.0046(14) 0.0052(13) -0.0116(13)
O2 0.015(2) 0.029(2) 0.019(2) 0.0007(15) -0.0021(13) -0.0101(14)
O3 0.037(2) 0.019(2) 0.019(2) -0.0066(13) 0.0116(14) -0.0054(15)
O4 0.019(2) 0.032(2) 0.028(2) -0.003(2) -0.002(2) -0.008(2)
O5 0.020(2) 0.032(2) 0.012(2) -0.0049(14) -0.0015(13) -0.0073(14)
C1 0.040(3) 0.023(3) 0.016(2) -0.004(2) -0.004(3) -0.011(2)
N1 0.025(2) 0.015(2) 0.017(2) 0.000(2) 0.001(2) -0.006(2)

loop_
_atom_site_label
_atom_site_type_symbol
_atom_site_fract_x
_atom_site_fract_y
_atom_site_fract_z
_atom_site_U_iso_or_equiv
_atom_site_thermal_displace_type
_atom_site_occupancy
_atom_site_calc_flag
_atom_site_refinement_flags
_atom_site_disorder_group
Fe1 Fe 0.5000 0.0000 0.5000 0.0119(5) Uani 1 d S .
Fe2 Fe 0.5000 0.5000 0.5000 0.0128(5) Uani 1 d S .
S1 S 0.0709(2) -0.22737(15) 0.72788(11) 0.0122(6) Uani 1 d . .
F1 F 0.4142(5) 0.2452(4) 0.5705(3) 0.0201(8) Uani 1 d . .
O1 O 0.1615(7) -0.0541(5) 0.6479(4) 0.0216(8) Uani 1 d . .
O2 O 0.2242(7) 0.1858(5) 0.3042(4) 0.0218(9) Uani 1 d . .
O3 O 0.2369(7) 0.5930(5) 0.6810(4) 0.0263(9) Uani 1 d . .
O4 O 0.1593(9) 0.6313(7) 0.3311(5) 0.0275(10) Uani 1 d . .
O5 O 0.1075(6) -0.2773(5) 0.8952(3) 0.0218(9) Uani 1 d . .
C1 C 0.4793(15) 0.0835(8) 0.9276(6) 0.0263(12) Uani 1 d . .
N1 N 0.4208(9) 0.2775(7) 0.9608(5) 0.0203(10) Uani 1 d . .
H1 H 0.2567(155) 0.3155(95) 1.0207(79) 0.049(19) Uiso 1 d . .
H2 H 0.5954(270) 0.2587(168) 1.0347(129) 0.113(38) Uiso 1 d . .
H3 H 0.3879(107) 0.3709(87) 0.8888(66) 0.017(14) Uiso 1 d . .
H4 H 0.3558(130) 0.0777(84) 0.8949(65) 0.021(16) Uiso 1 d . .
H5 H 0.6292(142) 0.0670(83) 0.8687(72) 0.036(17) Uiso 1 d . .
H6 H 0.0711(201) 0.5838(139) 0.3366(105) 0.069(36) Uiso 1 d . .
H7 H 0.0402(149) 0.7471(106) 0.3317(75) 0.037(17) Uiso 1 d . .
